data_2226695
loop_
_publ_author_name
'Sadeghi, Omid'
'Amini, Mostafa M.'
'Ng, Seik Weng'

_publ_section_title
;
 Poly[(\m~3~-4-aminobenzenesulfonato-\k^3^<i>N</i>:<i>O</i>:<i>O</i>)(triphenylphosphine-\k<i>P</i>)silver(I)]
;
_journal_coeditor_code SU2190
_journal_issue 7
_journal_name_full 'Acta Crystallographica Section E'
_journal_page_first m855
_journal_page_last m856
_journal_paper_doi 10.1107/S1600536810024207
_journal_volume 66
_journal_year 2010
_chemical_formula_iupac '[Ag (C6 H6 N O3 S) (C18 H15 P)]'
_chemical_formula_moiety 'C24 H21 Ag N O3 P S'
_chemical_formula_sum 'C24 H21 Ag N O3 P S'
_chemical_formula_weight 542.32
_chemical_name_systematic
;
Poly[(\m~3~-4-aminobenzenesulfonato-
\k^3^<i>N</i>:<i>O</i>:<i>O</i>)(triphenylphosphine-\k<i>P</i>)silver(I)]
;
_space_group_IT_number 15
_symmetry_cell_setting monoclinic
_symmetry_space_group_name_Hall '-C 2yc'
_symmetry_space_group_name_H-M 'C 1 2/c 1'
_atom_sites_solution_hydrogens geom
_atom_sites_solution_primary direct
_atom_sites_solution_secondary difmap
_audit_creation_method SHELXL-97
_cell_angle_alpha 90.00
_cell_angle_beta 118.2290(10)
_cell_angle_gamma 90.00
_cell_formula_units_Z 8
_cell_length_a 28.2593(15)
_cell_length_b 9.4085(5)
_cell_length_c 18.5765(10)
_cell_measurement_reflns_used 8286
_cell_measurement_temperature 100(2)
_cell_measurement_theta_max 28.2
_cell_measurement_theta_min 2.4
_cell_volume 4351.6(4)
_computing_cell_refinement 'SAINT (Bruker, 2009)'
_computing_data_collection 'APEX2 (Bruker, 2009)'
_computing_data_reduction 'SAINT (Bruker, 2009)'
_computing_molecular_graphics 'X-SEED (Barbour, 2001) and OLEX (Dolomanov <i>et al.</i>,  2003)'
_computing_publication_material 'publCIF (Westrip, 2010)'
_computing_structure_refinement 'SHELXL97 (Sheldrick, 2008)'
_computing_structure_solution 'SHELXS97 (Sheldrick, 2008)'
_diffrn_ambient_temperature 100(2)
_diffrn_measured_fraction_theta_full 1.000
_diffrn_measured_fraction_theta_max 1.000
_diffrn_measurement_device_type 'Bruker SMART APEX diffractometer'
_diffrn_measurement_method '\w scans'
_diffrn_radiation_monochromator graphite
_diffrn_radiation_source 'fine-focus sealed tube'
_diffrn_radiation_type MoK\a
_diffrn_radiation_wavelength 0.71073
_diffrn_reflns_av_R_equivalents 0.0378
_diffrn_reflns_av_sigmaI/netI 0.0329
_diffrn_reflns_limit_h_max 36
_diffrn_reflns_limit_h_min -36
_diffrn_reflns_limit_k_max 12
_diffrn_reflns_limit_k_min -11
_diffrn_reflns_limit_l_max 24
_diffrn_reflns_limit_l_min -24
_diffrn_reflns_number 19921
_diffrn_reflns_theta_full 27.50
_diffrn_reflns_theta_max 27.50
_diffrn_reflns_theta_min 1.64
_diffrn_standards_decay_% 0
_diffrn_standards_interval_count 0
_diffrn_standards_interval_time 0
_diffrn_standards_number 0
_exptl_absorpt_coefficient_mu 1.123
_exptl_absorpt_correction_T_max 0.9460
_exptl_absorpt_correction_T_min 0.6946
_exptl_absorpt_correction_type multi-scan
_exptl_absorpt_process_details '(SADABS; Sheldrick, 1996)'
_exptl_crystal_colour Colorless
_exptl_crystal_density_diffrn 1.656
_exptl_crystal_density_method 'not measured'
_exptl_crystal_description Plate
_exptl_crystal_F_000 2192
_exptl_crystal_size_max 0.35
_exptl_crystal_size_mid 0.30
_exptl_crystal_size_min 0.05
_refine_diff_density_max 0.929
_refine_diff_density_min -0.460
_refine_ls_extinction_method none
_refine_ls_goodness_of_fit_ref 1.019
_refine_ls_hydrogen_treatment constr
_refine_ls_matrix_type full
_refine_ls_number_parameters 280
_refine_ls_number_reflns 4995
_refine_ls_number_restraints 0
_refine_ls_restrained_S_all 1.019
_refine_ls_R_factor_all 0.0335
_refine_ls_R_factor_gt 0.0279
_refine_ls_shift/su_max 0.001
_refine_ls_shift/su_mean 0.001
_refine_ls_structure_factor_coef Fsqd
_refine_ls_weighting_details 'calc w=1/[\s^2^(Fo^2^)+(0.0414P)^2^+3.5194P] where P=(Fo^2^+2Fc^2^)/3'
_refine_ls_weighting_scheme calc
_refine_ls_wR_factor_gt 0.0689
_refine_ls_wR_factor_ref 0.0731
_reflns_number_gt 4393
_reflns_number_total 4995
_reflns_threshold_expression I>2\s(I)
_cod_data_source_file su2190.cif
_cod_data_source_block I
_cod_original_sg_symbol_H-M 'C 2/c'
_cod_database_code 2226695
_cod_database_fobs_code 2226695

loop_
_symmetry_equiv_pos_as_xyz
'x, y, z'
'-x, y, -z+1/2'
'x+1/2, y+1/2, z'
'-x+1/2, y+1/2, -z+1/2'
'-x, -y, -z'
'x, -y, z-1/2'
'-x+1/2, -y+1/2, -z'
'x+1/2, -y+1/2, z-1/2'

loop_
_atom_site_type_symbol
_atom_site_label
_atom_site_fract_x
_atom_site_fract_y
_atom_site_fract_z
_atom_site_U_iso_or_equiv
_atom_site_adp_type
_atom_site_calc_flag
_atom_site_refinement_flags
_atom_site_occupancy
_atom_site_disorder_assembly
_atom_site_disorder_group
Ag Ag1 0.692581(6) 0.726456(18) 0.523729(10) 0.01618(6) Uani d . 1 . .
S S1 0.80640(2) 0.94131(6) 0.63130(3) 0.01479(11) Uani d . 1 . .
P P1 0.61400(2) 0.83696(6) 0.51114(3) 0.01347(12) Uani d . 1 . .
O O1 0.78580(6) 0.80116(17) 0.59157(9) 0.0175(3) Uani d . 1 . .
O O2 0.86414(6) 0.94896(18) 0.66660(10) 0.0215(3) Uani d . 1 . .
O O3 0.77760(6) 1.05818(17) 0.57660(9) 0.0199(3) Uani d . 1 . .
N N1 0.76252(7) 1.0121(2) 0.91345(11) 0.0172(4) Uani d . 1 . .
H H1A 0.7749 0.9431 0.9478 0.021 Uiso calc R 1 . .
H H1B 0.7287 1.0201 0.8978 0.021 Uiso calc R 1 . .
C C1 0.55223(9) 0.7331(2) 0.45987(14) 0.0152(4) Uani d . 1 . .
C C2 0.54236(9) 0.6587(3) 0.38905(15) 0.0241(5) Uani d . 1 . .
H H2 0.5675 0.6618 0.3687 0.029 Uiso calc R 1 . .
C C3 0.49531(10) 0.5800(3) 0.34867(16) 0.0283(6) Uani d . 1 . .
H H3 0.4881 0.5313 0.2998 0.034 Uiso calc R 1 . .
C C4 0.45886(9) 0.5712(2) 0.37823(15) 0.0236(5) Uani d . 1 . .
H H4 0.4272 0.5157 0.3504 0.028 Uiso calc R 1 . .
C C5 0.46888(9) 0.6441(2) 0.44884(15) 0.0211(5) Uani d . 1 . .
H H5 0.4440 0.6386 0.4697 0.025 Uiso calc R 1 . .
C C6 0.51523(9) 0.7254(2) 0.48923(14) 0.0171(4) Uani d . 1 . .
H H6 0.5217 0.7761 0.5373 0.021 Uiso calc R 1 . .
C C7 0.59882(8) 1.0046(2) 0.45534(12) 0.0149(4) Uani d . 1 . .
C C8 0.54666(9) 1.0490(2) 0.40320(13) 0.0189(4) Uani d . 1 . .
H H8 0.5172 0.9886 0.3932 0.023 Uiso calc R 1 . .
C C9 0.53739(10) 1.1817(3) 0.36545(15) 0.0235(5) Uani d . 1 . .
H H9 0.5017 1.2115 0.3298 0.028 Uiso calc R 1 . .
C C10 0.58010(10) 1.2702(2) 0.37993(15) 0.0228(5) Uani d . 1 . .
H H10 0.5737 1.3612 0.3548 0.027 Uiso calc R 1 . .
C C11 0.63252(10) 1.2255(2) 0.43143(14) 0.0216(5) Uani d . 1 . .
H H11 0.6619 1.2859 0.4410 0.026 Uiso calc R 1 . .
C C12 0.64191(9) 1.0932(2) 0.46869(13) 0.0186(4) Uani d . 1 . .
H H12 0.6777 1.0627 0.5033 0.022 Uiso calc R 1 . .
C C13 0.61624(8) 0.8853(2) 0.60765(12) 0.0141(4) Uani d . 1 . .
C C14 0.63746(9) 0.7881(2) 0.67208(14) 0.0184(5) Uani d . 1 . .
H H14 0.6528 0.7019 0.6663 0.022 Uiso calc R 1 . .
C C15 0.63632(9) 0.8164(3) 0.74441(14) 0.0214(5) Uani d . 1 . .
H H15 0.6501 0.7488 0.7875 0.026 Uiso calc R 1 . .
C C16 0.61496(9) 0.9438(2) 0.75397(14) 0.0197(5) Uani d . 1 . .
H H16 0.6141 0.9630 0.8036 0.024 Uiso calc R 1 . .
C C17 0.59487(8) 1.0430(2) 0.69125(13) 0.0171(4) Uani d . 1 . .
H H17 0.5807 1.1305 0.6981 0.021 Uiso calc R 1 . .
C C18 0.59550(8) 1.0140(2) 0.61829(13) 0.0157(4) Uani d . 1 . .
H H18 0.5818 1.0821 0.5754 0.019 Uiso calc R 1 . .
C C19 0.79126(8) 0.9533(2) 0.71350(12) 0.0132(4) Uani d . 1 . .
C C20 0.82240(8) 0.8805(2) 0.78608(13) 0.0154(4) Uani d . 1 . .
H H20 0.8507 0.8203 0.7906 0.019 Uiso calc R 1 . .
C C21 0.81224(8) 0.8956(2) 0.85197(13) 0.0157(4) Uani d . 1 . .
H H21 0.8335 0.8457 0.9014 0.019 Uiso calc R 1 . .
C C22 0.77081(8) 0.9840(2) 0.84538(12) 0.0144(4) Uani d . 1 . .
C C23 0.73961(8) 1.0556(2) 0.77244(13) 0.0166(4) Uani d . 1 . .
H H23 0.7112 1.1154 0.7677 0.020 Uiso calc R 1 . .
C C24 0.74968(8) 1.0406(2) 0.70679(13) 0.0157(4) Uani d . 1 . .
H H24 0.7282 1.0899 0.6572 0.019 Uiso calc R 1 . .

loop_
_atom_site_aniso_label
_atom_site_aniso_U_11
_atom_site_aniso_U_22
_atom_site_aniso_U_33
_atom_site_aniso_U_12
_atom_site_aniso_U_13
_atom_site_aniso_U_23
Ag1 0.01579(9) 0.01658(10) 0.01879(10) 0.00209(6) 0.01033(7) 0.00064(6)
S1 0.0160(2) 0.0163(3) 0.0144(2) -0.00364(19) 0.0091(2) -0.00339(19)
P1 0.0141(2) 0.0126(3) 0.0154(3) 0.00022(19) 0.0084(2) 0.0003(2)
O1 0.0188(7) 0.0178(8) 0.0184(8) -0.0042(6) 0.0110(6) -0.0062(6)
O2 0.0177(7) 0.0275(9) 0.0218(8) -0.0059(6) 0.0114(6) -0.0070(7)
O3 0.0261(8) 0.0192(8) 0.0166(7) -0.0013(6) 0.0120(7) 0.0006(6)
N1 0.0208(9) 0.0170(9) 0.0163(9) -0.0019(7) 0.0109(7) -0.0007(7)
C1 0.0157(10) 0.0099(10) 0.0192(11) 0.0017(7) 0.0077(8) 0.0023(8)
C2 0.0212(11) 0.0267(13) 0.0279(12) -0.0021(9) 0.0143(10) -0.0087(10)
C3 0.0255(12) 0.0268(14) 0.0290(13) -0.0015(10) 0.0100(10) -0.0119(10)
C4 0.0178(10) 0.0139(11) 0.0320(13) -0.0007(8) 0.0060(9) 0.0003(9)
C5 0.0182(10) 0.0173(12) 0.0293(12) 0.0006(8) 0.0124(9) 0.0052(9)
C6 0.0178(10) 0.0153(11) 0.0179(11) 0.0014(8) 0.0082(9) 0.0018(8)
C7 0.0204(10) 0.0133(10) 0.0145(9) -0.0003(8) 0.0111(8) 0.0003(8)
C8 0.0203(10) 0.0191(11) 0.0209(11) 0.0001(9) 0.0127(9) 0.0022(9)
C9 0.0269(12) 0.0229(12) 0.0240(12) 0.0071(10) 0.0149(10) 0.0065(10)
C10 0.0375(14) 0.0138(11) 0.0237(12) 0.0019(9) 0.0200(11) 0.0027(9)
C11 0.0314(12) 0.0191(12) 0.0190(11) -0.0083(9) 0.0157(10) -0.0046(9)
C12 0.0212(10) 0.0196(11) 0.0166(10) -0.0043(9) 0.0101(9) -0.0023(9)
C13 0.0134(9) 0.0157(11) 0.0136(9) -0.0005(8) 0.0067(8) -0.0005(8)
C14 0.0229(11) 0.0126(11) 0.0208(11) 0.0035(8) 0.0113(9) 0.0029(8)
C15 0.0288(12) 0.0162(11) 0.0213(11) 0.0046(9) 0.0136(10) 0.0052(9)
C16 0.0234(11) 0.0201(12) 0.0188(10) -0.0014(9) 0.0125(9) -0.0015(9)
C17 0.0182(10) 0.0129(10) 0.0229(11) -0.0006(8) 0.0119(9) -0.0020(8)
C18 0.0151(9) 0.0124(10) 0.0190(10) 0.0003(8) 0.0076(8) 0.0025(8)
C19 0.0165(9) 0.0121(10) 0.0130(9) -0.0030(8) 0.0086(8) -0.0036(8)
C20 0.0159(9) 0.0124(10) 0.0180(10) 0.0005(8) 0.0080(8) -0.0015(8)
C21 0.0179(10) 0.0125(10) 0.0144(10) 0.0001(8) 0.0059(8) 0.0006(8)
C22 0.0164(9) 0.0129(10) 0.0147(9) -0.0043(8) 0.0080(8) -0.0013(8)
C23 0.0156(9) 0.0169(11) 0.0188(10) 0.0017(8) 0.0095(8) -0.0022(8)
C24 0.0176(10) 0.0141(10) 0.0142(10) 0.0008(8) 0.0065(8) 0.0009(8)

loop_
_atom_type_symbol
_atom_type_description
_atom_type_scat_dispersion_real
_atom_type_scat_dispersion_imag
_atom_type_scat_source
C C 0.0033 0.0016 'International Tables Vol C Tables 4.2.6.8 and 6.1.1.4'
H H 0.0000 0.0000 'International Tables Vol C Tables 4.2.6.8 and 6.1.1.4'
N N 0.0061 0.0033 'International Tables Vol C Tables 4.2.6.8 and 6.1.1.4'
O O 0.0106 0.0060 'International Tables Vol C Tables 4.2.6.8 and 6.1.1.4'
P P 0.1023 0.0942 'International Tables Vol C Tables 4.2.6.8 and 6.1.1.4'
S S 0.1246 0.1234 'International Tables Vol C Tables 4.2.6.8 and 6.1.1.4'
Ag Ag -0.8971 1.1015 'International Tables Vol C Tables 4.2.6.8 and 6.1.1.4'

loop_
_geom_angle_atom_site_label_1
_geom_angle_atom_site_label_2
_geom_angle_atom_site_label_3
_geom_angle_site_symmetry_1
_geom_angle_site_symmetry_3
_geom_angle
_geom_angle_publ_flag
P1 Ag1 O1 . . 131.56(4) yes
P1 Ag1 O1 . 7_666 124.03(4) yes
P1 Ag1 N1 . 4_646 132.96(5) yes
O1 Ag1 O1 . 7_666 80.21(5) yes
O1 Ag1 N1 . 4_646 78.12(6) yes
O1 Ag1 N1 7_666 4_646 92.43(6) yes
O2 S1 O3 . . 114.68(10) ?
O2 S1 O1 . . 111.23(9) ?
O3 S1 O1 . . 111.38(9) ?
O2 S1 C19 . . 106.66(9) ?
O3 S1 C19 . . 105.65(10) ?
O1 S1 C19 . . 106.65(9) ?
C13 P1 C7 . . 103.46(10) ?
C13 P1 C1 . . 103.10(10) ?
C7 P1 C1 . . 104.85(10) ?
C13 P1 Ag1 . . 114.78(7) ?
C7 P1 Ag1 . . 113.23(7) ?
C1 P1 Ag1 . . 115.99(7) ?
S1 O1 Ag1 . . 126.03(9) ?
S1 O1 Ag1 . 7_666 108.65(8) ?
Ag1 O1 Ag1 . 7_666 99.79(5) ?
C22 N1 Ag1 . 4_656 108.76(13) ?
C22 N1 H1A . . 109.9 ?
Ag1 N1 H1A 4_656 . 109.9 ?
C22 N1 H1B . . 109.9 ?
Ag1 N1 H1B 4_656 . 109.9 ?
H1A N1 H1B . . 108.3 ?
C6 C1 C2 . . 119.4(2) ?
C6 C1 P1 . . 122.24(17) ?
C2 C1 P1 . . 118.36(18) ?
C3 C2 C1 . . 119.3(2) ?
C3 C2 H2 . . 120.4 ?
C1 C2 H2 . . 120.4 ?
C4 C3 C2 . . 121.3(2) ?
C4 C3 H3 . . 119.3 ?
C2 C3 H3 . . 119.3 ?
C3 C4 C5 . . 119.3(2) ?
C3 C4 H4 . . 120.3 ?
C5 C4 H4 . . 120.3 ?
C4 C5 C6 . . 120.1(2) ?
C4 C5 H5 . . 119.9 ?
C6 C5 H5 . . 119.9 ?
C1 C6 C5 . . 120.5(2) ?
C1 C6 H6 . . 119.7 ?
C5 C6 H6 . . 119.7 ?
C8 C7 C12 . . 119.5(2) ?
C8 C7 P1 . . 122.84(17) ?
C12 C7 P1 . . 117.63(16) ?
C7 C8 C9 . . 120.3(2) ?
C7 C8 H8 . . 119.9 ?
C9 C8 H8 . . 119.9 ?
C10 C9 C8 . . 120.1(2) ?
C10 C9 H9 . . 119.9 ?
C8 C9 H9 . . 119.9 ?
C9 C10 C11 . . 119.9(2) ?
C9 C10 H10 . . 120.1 ?
C11 C10 H10 . . 120.1 ?
C12 C11 C10 . . 120.2(2) ?
C12 C11 H11 . . 119.9 ?
C10 C11 H11 . . 119.9 ?
C11 C12 C7 . . 120.1(2) ?
C11 C12 H12 . . 120.0 ?
C7 C12 H12 . . 120.0 ?
C14 C13 C18 . . 119.0(2) ?
C14 C13 P1 . . 118.77(17) ?
C18 C13 P1 . . 122.22(16) ?
C15 C14 C13 . . 120.6(2) ?
C15 C14 H14 . . 119.7 ?
C13 C14 H14 . . 119.7 ?
C14 C15 C16 . . 120.0(2) ?
C14 C15 H15 . . 120.0 ?
C16 C15 H15 . . 120.0 ?
C17 C16 C15 . . 120.1(2) ?
C17 C16 H16 . . 119.9 ?
C15 C16 H16 . . 119.9 ?
C16 C17 C18 . . 119.9(2) ?
C16 C17 H17 . . 120.1 ?
C18 C17 H17 . . 120.1 ?
C17 C18 C13 . . 120.4(2) ?
C17 C18 H18 . . 119.8 ?
C13 C18 H18 . . 119.8 ?
C24 C19 C20 . . 119.86(19) ?
C24 C19 S1 . . 119.90(16) ?
C20 C19 S1 . . 120.19(16) ?
C19 C20 C21 . . 120.20(19) ?
C19 C20 H20 . . 119.9 ?
C21 C20 H20 . . 119.9 ?
C20 C21 C22 . . 119.88(19) ?
C20 C21 H21 . . 120.1 ?
C22 C21 H21 . . 120.1 ?
C23 C22 C21 . . 119.58(19) ?
C23 C22 N1 . . 118.87(19) ?
C21 C22 N1 . . 121.33(19) ?
C24 C23 C22 . . 120.57(19) ?
C24 C23 H23 . . 119.7 ?
C22 C23 H23 . . 119.7 ?
C23 C24 C19 . . 119.91(19) ?
C23 C24 H24 . . 120.0 ?
C19 C24 H24 . . 120.0 ?

loop_
_geom_bond_atom_site_label_1
_geom_bond_atom_site_label_2
_geom_bond_site_symmetry_2
_geom_bond_distance
_geom_bond_publ_flag
Ag1 P1 . 2.3614(6) yes
Ag1 O1 . 2.4252(15) yes
Ag1 O1 7_666 2.5031(16) yes
Ag1 N1 4_646 2.3749(18) yes
S1 O2 . 1.4441(15) ?
S1 O3 . 1.4565(17) ?
S1 O1 . 1.4885(16) ?
S1 C19 . 1.774(2) ?
P1 C13 . 1.821(2) ?
P1 C7 . 1.824(2) ?
P1 C1 . 1.826(2) ?
O1 Ag1 7_666 2.5031(16) ?
N1 C22 . 1.416(3) ?
N1 Ag1 4_656 2.3749(18) ?
N1 H1A . 0.8600 ?
N1 H1B . 0.8600 ?
C1 C6 . 1.391(3) ?
C1 C2 . 1.397(3) ?
C2 C3 . 1.391(3) ?
C2 H2 . 0.9500 ?
C3 C4 . 1.380(4) ?
C3 H3 . 0.9500 ?
C4 C5 . 1.385(3) ?
C4 H4 . 0.9500 ?
C5 C6 . 1.391(3) ?
C5 H5 . 0.9500 ?
C6 H6 . 0.9500 ?
C7 C8 . 1.391(3) ?
C7 C12 . 1.398(3) ?
C8 C9 . 1.395(3) ?
C8 H8 . 0.9500 ?
C9 C10 . 1.384(4) ?
C9 H9 . 0.9500 ?
C10 C11 . 1.395(4) ?
C10 H10 . 0.9500 ?
C11 C12 . 1.388(3) ?
C11 H11 . 0.9500 ?
C12 H12 . 0.9500 ?
C13 C14 . 1.396(3) ?
C13 C18 . 1.400(3) ?
C14 C15 . 1.385(3) ?
C14 H14 . 0.9500 ?
C15 C16 . 1.391(3) ?
C15 H15 . 0.9500 ?
C16 C17 . 1.387(3) ?
C16 H16 . 0.9500 ?
C17 C18 . 1.391(3) ?
C17 H17 . 0.9500 ?
C18 H18 . 0.9500 ?
C19 C24 . 1.390(3) ?
C19 C20 . 1.393(3) ?
C20 C21 . 1.390(3) ?
C20 H20 . 0.9500 ?
C21 C22 . 1.394(3) ?
C21 H21 . 0.9500 ?
C22 C23 . 1.392(3) ?
C23 C24 . 1.384(3) ?
C23 H23 . 0.9500 ?
C24 H24 . 0.9500 ?

loop_
_geom_torsion_atom_site_label_1
_geom_torsion_atom_site_label_2
_geom_torsion_atom_site_label_3
_geom_torsion_atom_site_label_4
_geom_torsion_site_symmetry_1
_geom_torsion_site_symmetry_2
_geom_torsion_site_symmetry_3
_geom_torsion_site_symmetry_4
_geom_torsion
_geom_torsion_publ_flag
N1 Ag1 P1 C13 4_646 . . . 61.30(10) ?
O1 Ag1 P1 C13 . . . . -55.43(10) ?
O1 Ag1 P1 C13 7_666 . . . -164.36(9) ?
N1 Ag1 P1 C7 4_646 . . . 179.81(10) ?
O1 Ag1 P1 C7 . . . . 63.08(9) ?
O1 Ag1 P1 C7 7_666 . . . -45.86(9) ?
N1 Ag1 P1 C1 4_646 . . . -58.88(10) ?
O1 Ag1 P1 C1 . . . . -175.61(9) ?
O1 Ag1 P1 C1 7_666 . . . 75.45(9) ?
O2 S1 O1 Ag1 . . . . 179.26(10) ?
O3 S1 O1 Ag1 . . . . -51.46(13) ?
C19 S1 O1 Ag1 . . . . 63.33(13) ?
O2 S1 O1 Ag1 . . . 7_666 -62.88(11) ?
O3 S1 O1 Ag1 . . . 7_666 66.41(10) ?
C19 S1 O1 Ag1 . . . 7_666 -178.80(8) ?
P1 Ag1 O1 S1 . . . . -5.52(14) ?
N1 Ag1 O1 S1 4_646 . . . -143.61(12) ?
O1 Ag1 O1 S1 7_666 . . . 121.79(13) ?
P1 Ag1 O1 Ag1 . . . 7_666 -127.30(4) ?
N1 Ag1 O1 Ag1 4_646 . . 7_666 94.60(6) ?
O1 Ag1 O1 Ag1 7_666 . . 7_666 0.0 ?
C13 P1 C1 C6 . . . . 10.1(2) ?
C7 P1 C1 C6 . . . . -97.93(19) ?
Ag1 P1 C1 C6 . . . . 136.39(16) ?
C13 P1 C1 C2 . . . . -169.57(18) ?
C7 P1 C1 C2 . . . . 82.43(19) ?
Ag1 P1 C1 C2 . . . . -43.2(2) ?
C6 C1 C2 C3 . . . . 0.9(4) ?
P1 C1 C2 C3 . . . . -179.43(19) ?
C1 C2 C3 C4 . . . . -1.6(4) ?
C2 C3 C4 C5 . . . . 1.1(4) ?
C3 C4 C5 C6 . . . . 0.1(3) ?
C2 C1 C6 C5 . . . . 0.2(3) ?
P1 C1 C6 C5 . . . . -179.41(17) ?
C4 C5 C6 C1 . . . . -0.8(3) ?
C13 P1 C7 C8 . . . . -91.2(2) ?
C1 P1 C7 C8 . . . . 16.6(2) ?
Ag1 P1 C7 C8 . . . . 143.97(17) ?
C13 P1 C7 C12 . . . . 86.45(18) ?
C1 P1 C7 C12 . . . . -165.81(17) ?
Ag1 P1 C7 C12 . . . . -38.43(19) ?
C12 C7 C8 C9 . . . . -0.9(3) ?
P1 C7 C8 C9 . . . . 176.62(18) ?
C7 C8 C9 C10 . . . . -0.2(4) ?
C8 C9 C10 C11 . . . . 0.9(4) ?
C9 C10 C11 C12 . . . . -0.5(4) ?
C10 C11 C12 C7 . . . . -0.6(3) ?
C8 C7 C12 C11 . . . . 1.3(3) ?
P1 C7 C12 C11 . . . . -176.36(17) ?
C7 P1 C13 C14 . . . . -167.37(17) ?
C1 P1 C13 C14 . . . . 83.59(18) ?
Ag1 P1 C13 C14 . . . . -43.50(19) ?
C7 P1 C13 C18 . . . . 15.24(19) ?
C1 P1 C13 C18 . . . . -93.81(18) ?
Ag1 P1 C13 C18 . . . . 139.11(15) ?
C18 C13 C14 C15 . . . . 2.2(3) ?
P1 C13 C14 C15 . . . . -175.26(18) ?
C13 C14 C15 C16 . . . . -1.4(4) ?
C14 C15 C16 C17 . . . . -0.1(4) ?
C15 C16 C17 C18 . . . . 0.8(3) ?
C16 C17 C18 C13 . . . . 0.1(3) ?
C14 C13 C18 C17 . . . . -1.6(3) ?
P1 C13 C18 C17 . . . . 175.83(16) ?
O2 S1 C19 C24 . . . . 135.67(17) ?
O3 S1 C19 C24 . . . . 13.22(19) ?
O1 S1 C19 C24 . . . . -105.38(18) ?
O2 S1 C19 C20 . . . . -41.5(2) ?
O3 S1 C19 C20 . . . . -163.96(17) ?
O1 S1 C19 C20 . . . . 77.43(18) ?
C24 C19 C20 C21 . . . . -0.4(3) ?
S1 C19 C20 C21 . . . . 176.75(16) ?
C19 C20 C21 C22 . . . . -0.1(3) ?
C20 C21 C22 C23 . . . . 0.6(3) ?
C20 C21 C22 N1 . . . . -174.11(19) ?
Ag1 N1 C22 C23 4_656 . . . -80.1(2) ?
Ag1 N1 C22 C21 4_656 . . . 94.6(2) ?
C21 C22 C23 C24 . . . . -0.5(3) ?
N1 C22 C23 C24 . . . . 174.28(19) ?
C22 C23 C24 C19 . . . . 0.0(3) ?
C20 C19 C24 C23 . . . . 0.5(3) ?
S1 C19 C24 C23 . . . . -176.71(17) ?
